data_1561066
loop_
_publ_author_name
'Dolyniuk, Juli-Anna'
'Lee, Shannon'
'Tran, Nhon'
'Wang, Jian'
'Wang, Lin-Lin'
'Kovnir, Kirill'

_publ_section_title
;
 Eu2P7X and Ba2As7X (X&#x202F;=&#x202F;Br, I): Chiral double-Zintl salts
 containing heptapnictotricyclane clusters
;
_journal_name_full 'Journal of Solid State Chemistry'
_journal_page_first 195
_journal_page_last 202
_journal_paper_doi 10.1016/j.jssc.2018.04.026
_journal_volume 263
_journal_year 2018
_chemical_formula_sum 'Eu2 I P7'
_chemical_formula_weight 647.61
_space_group_crystal_system cubic
_space_group_IT_number 198
_space_group_name_Hall 'P 2ac 2ab 3'
_space_group_name_H-M_alt 'P 21 3'
_atom_sites_solution_hydrogens .
_cell_angle_alpha 90
_cell_angle_beta 90
_cell_angle_gamma 90
_cell_formula_units_Z 4
_cell_length_a 9.8268(7)
_cell_length_b 9.8268(7)
_cell_length_c 9.8268(7)
_cell_measurement_reflns_used 4265
_cell_measurement_temperature 90(2)
_cell_measurement_theta_max 26.57
_cell_measurement_theta_min 2.93
_cell_volume 948.93(12)
_computing_structure_refinement 'SHELXL-2016/6 (Sheldrick, 2016)'
_diffrn_ambient_temperature 90(2)
_diffrn_measured_fraction_theta_full 0.956
_diffrn_measured_fraction_theta_max 0.889
_diffrn_measurement_device_type 'Bruker APEX II CCD area-detector'
_diffrn_measurement_method 'profile data from \w scans'
_diffrn_radiation_type MoK\a
_diffrn_radiation_wavelength 0.71073
_diffrn_reflns_av_R_equivalents 0.0558
_diffrn_reflns_av_unetI/netI 0.0458
_diffrn_reflns_Laue_measured_fraction_full 0.956
_diffrn_reflns_Laue_measured_fraction_max 0.889
_diffrn_reflns_limit_h_max 12
_diffrn_reflns_limit_h_min -12
_diffrn_reflns_limit_k_max 11
_diffrn_reflns_limit_k_min -11
_diffrn_reflns_limit_l_max 12
_diffrn_reflns_limit_l_min -12
_diffrn_reflns_number 4265
_diffrn_reflns_point_group_measured_fraction_full 0.928
_diffrn_reflns_point_group_measured_fraction_max 0.842
_diffrn_reflns_theta_full 25.242
_diffrn_reflns_theta_max 26.571
_diffrn_reflns_theta_min 2.931
_diffrn_source 'fine-focus sealed tube'
_exptl_absorpt_coefficient_mu 17.451
_exptl_absorpt_correction_T_max 0.67
_exptl_absorpt_correction_T_min 0.44
_exptl_absorpt_correction_type multi-scan
_exptl_absorpt_process_details 'SADABS v2.03 (Bruker, 2003)'
_exptl_crystal_colour rark-red
_exptl_crystal_density_diffrn 4.533
_exptl_crystal_description block
_exptl_crystal_F_000 1136
_exptl_crystal_size_max 0.050
_exptl_crystal_size_mid 0.040
_exptl_crystal_size_min 0.030
_refine_diff_density_max 1.139
_refine_diff_density_min -1.120
_refine_diff_density_rms 0.275
_refine_ls_abs_structure_details
;
 Flack x determined using 181 quotients [(I+)-(I-)]/[(I+)+(I-)]
 (Parsons, Flack and Wagner, Acta Cryst. B69 (2013) 249-259).
;
_refine_ls_abs_structure_Flack 0.03(2)
_refine_ls_extinction_coef .
_refine_ls_extinction_method none
_refine_ls_goodness_of_fit_ref 1.065
_refine_ls_hydrogen_treatment undef
_refine_ls_matrix_type full
_refine_ls_number_parameters 31
_refine_ls_number_reflns 571
_refine_ls_number_restraints 0
_refine_ls_restrained_S_all 1.065
_refine_ls_R_factor_all 0.0399
_refine_ls_R_factor_gt 0.0250
_refine_ls_shift/su_max 0.000
_refine_ls_shift/su_mean 0.000
_refine_ls_structure_factor_coef Fsqd
_refine_ls_weighting_details 'w=1/[\s^2^(Fo^2^)] where P=(Fo^2^+2Fc^2^)/3'
_refine_ls_weighting_scheme calc
_refine_ls_wR_factor_gt 0.0286
_refine_ls_wR_factor_ref 0.0308
_reflns_Friedel_coverage 0.618
_reflns_Friedel_fraction_full 0.888
_reflns_Friedel_fraction_max 0.776
_reflns_number_gt 499
_reflns_number_total 571
_reflns_threshold_expression 'I > 2\s(I)'
_cod_data_source_file JSSC-2018-263-195.cif
_cod_data_source_block 3
_cod_original_cell_volume 948.9(2)
_cod_database_code 1561066
_shelx_space_group_comment
;
The symmetry employed for this shelxl refinement is uniquely defined
by the following loop, which should always be used as a source of
symmetry information in preference to the above space-group names.
They are only intended as comments.
;
_shelx_estimated_absorpt_t_min 0.476
_shelx_estimated_absorpt_t_max 0.623

loop_
_space_group_symop_operation_xyz
'x, y, z'
'-x+1/2, -y, z+1/2'
'-x, y+1/2, -z+1/2'
'x+1/2, -y+1/2, -z'
'z, x, y'
'z+1/2, -x+1/2, -y'
'-z+1/2, -x, y+1/2'
'-z, x+1/2, -y+1/2'
'y, z, x'
'-y, z+1/2, -x+1/2'
'y+1/2, -z+1/2, -x'
'-y+1/2, -z, x+1/2'

loop_
_atom_site_label
_atom_site_type_symbol
_atom_site_fract_x
_atom_site_fract_y
_atom_site_fract_z
_atom_site_U_iso_or_equiv
_atom_site_adp_type
_atom_site_occupancy
_atom_site_site_symmetry_order
_atom_site_calc_flag
_atom_site_refinement_flags_posn
_atom_site_refinement_flags_adp
_atom_site_refinement_flags_occupancy
_atom_site_disorder_assembly
_atom_site_disorder_group
I1 I 0.59832(6) 0.59832(6) 0.59832(6) 0.0074(3) Uani 1 3 d S T P . .
Eu1 Eu 0.40381(5) 0.40381(5) 0.40381(5) 0.0058(2) Uani 1 3 d S T P . .
Eu2 Eu 0.15124(5) 0.15124(5) 0.15124(5) 0.0079(2) Uani 1 3 d S T P . .
P1 P 0.9383(2) 0.3934(3) 0.7160(2) 0.0068(6) Uani 1 1 d . . . . .
P2 P 0.8919(3) 0.7774(2) 0.7040(3) 0.0062(6) Uani 1 1 d . . . . .
P3 P 0.9706(2) 0.9706(2) 0.9706(2) 0.0062(10) Uani 1 3 d S T P . .

loop_
_atom_site_aniso_label
_atom_site_aniso_U_11
_atom_site_aniso_U_22
_atom_site_aniso_U_33
_atom_site_aniso_U_23
_atom_site_aniso_U_13
_atom_site_aniso_U_12
I1 0.0074(3) 0.0074(3) 0.0074(3) -0.0013(3) -0.0013(3) -0.0013(3)
Eu1 0.0058(2) 0.0058(2) 0.0058(2) 0.0000(2) 0.0000(2) 0.0000(2)
Eu2 0.0079(2) 0.0079(2) 0.0079(2) -0.0013(2) -0.0013(2) -0.0013(2)
P1 0.0060(14) 0.0069(14) 0.0074(13) 0.0018(12) -0.0004(11) 0.0014(11)
P2 0.0060(14) 0.0064(13) 0.0063(14) 0.0007(11) 0.0001(12) 0.0010(12)
P3 0.0062(10) 0.0062(10) 0.0062(10) -0.0014(12) -0.0014(12) -0.0014(12)

loop_
_atom_type_symbol
_atom_type_description
_atom_type_scat_dispersion_real
_atom_type_scat_dispersion_imag
_atom_type_scat_source
P P 0.1023 0.0942 'International Tables Vol C Tables 4.2.6.8 and 6.1.1.4'
I I -0.4742 1.8119 'International Tables Vol C Tables 4.2.6.8 and 6.1.1.4'
Eu Eu -0.1578 3.6682 'International Tables Vol C Tables 4.2.6.8 and 6.1.1.4'

loop_
_geom_angle_atom_site_label_1
_geom_angle_atom_site_label_2
_geom_angle_atom_site_label_3
_geom_angle
_geom_angle_site_symmetry_1
_geom_angle_site_symmetry_3
Eu1 I1 Eu2 94.984(17) . 4_556
Eu1 I1 Eu2 94.984(17) . 2_565
Eu2 I1 Eu2 119.254(5) 4_556 2_565
Eu1 I1 Eu2 94.984(17) . 3_655
Eu2 I1 Eu2 119.254(5) 4_556 3_655
Eu2 I1 Eu2 119.254(5) 2_565 3_655
P1 Eu1 P1 110.64(4) 10_646 6_466
P1 Eu1 P1 110.64(4) 10_646 2_664
P1 Eu1 P1 110.64(4) 6_466 2_664
P1 Eu1 P1 139.24(5) 10_646 8_645
P1 Eu1 P1 108.37(2) 6_466 8_645
P1 Eu1 P1 64.68(9) 2_664 8_645
P1 Eu1 P1 108.37(2) 10_646 12_564
P1 Eu1 P1 64.68(9) 6_466 12_564
P1 Eu1 P1 139.24(5) 2_664 12_564
P1 Eu1 P1 78.20(7) 8_645 12_564
P1 Eu1 P1 64.68(9) 10_646 4_456
P1 Eu1 P1 139.24(5) 6_466 4_456
P1 Eu1 P1 108.37(2) 2_664 4_456
P1 Eu1 P1 78.20(7) 8_645 4_456
P1 Eu1 P1 78.20(7) 12_564 4_456
P1 Eu1 P2 39.24(7) 10_646 12_664
P1 Eu1 P2 137.71(7) 6_466 12_664
P1 Eu1 P2 73.35(7) 2_664 12_664
P1 Eu1 P2 110.72(6) 8_645 12_664
P1 Eu1 P2 139.27(6) 12_564 12_664
P1 Eu1 P2 65.83(6) 4_456 12_664
P1 Eu1 P2 137.71(7) 10_646 4_466
P1 Eu1 P2 73.35(7) 6_466 4_466
P1 Eu1 P2 39.24(7) 2_664 4_466
P1 Eu1 P2 65.83(6) 8_645 4_466
P1 Eu1 P2 110.72(6) 12_564 4_466
P1 Eu1 P2 139.27(6) 4_456 4_466
P2 Eu1 P2 108.97(4) 12_664 4_466
P1 Eu1 P2 73.35(7) 10_646 8_646
P1 Eu1 P2 39.24(7) 6_466 8_646
P1 Eu1 P2 137.71(7) 2_664 8_646
P1 Eu1 P2 139.27(6) 8_645 8_646
P1 Eu1 P2 65.83(6) 12_564 8_646
P1 Eu1 P2 110.72(6) 4_456 8_646
P2 Eu1 P2 108.97(4) 12_664 8_646
P2 Eu1 P2 108.97(4) 4_466 8_646
P1 Eu1 I1 71.72(5) 10_646 .
P1 Eu1 I1 71.72(5) 6_466 .
P1 Eu1 I1 71.72(5) 2_664 .
P1 Eu1 I1 133.26(4) 8_645 .
P1 Eu1 I1 133.26(4) 12_564 .
P1 Eu1 I1 133.26(4) 4_456 .
P2 Eu1 I1 70.03(4) 12_664 .
P2 Eu1 I1 70.03(4) 4_466 .
P2 Eu1 I1 70.03(4) 8_646 .
P1 Eu1 P2 72.14(7) 10_646 10_646
P1 Eu1 P2 65.95(6) 6_466 10_646
P1 Eu1 P2 176.42(7) 2_664 10_646
P1 Eu1 P2 114.88(7) 8_645 10_646
P1 Eu1 P2 38.93(6) 12_564 10_646
P1 Eu1 P2 74.76(6) 4_456 10_646
P2 Eu1 P2 109.83(3) 12_664 10_646
P2 Eu1 P2 137.18(5) 4_466 10_646
P2 Eu1 P2 40.21(8) 8_646 10_646
I1 Eu1 P2 107.56(4) . 10_646
P1 Eu1 P2 176.42(7) 10_646 6_466
P1 Eu1 P2 72.14(7) 6_466 6_466
P1 Eu1 P2 65.95(6) 2_664 6_466
P1 Eu1 P2 38.93(6) 8_645 6_466
P1 Eu1 P2 74.76(6) 12_564 6_466
P1 Eu1 P2 114.88(7) 4_456 6_466
P2 Eu1 P2 137.18(5) 12_664 6_466
P2 Eu1 P2 40.21(8) 4_466 6_466
P2 Eu1 P2 109.83(3) 8_646 6_466
I1 Eu1 P2 107.56(4) . 6_466
P2 Eu1 P2 111.32(4) 10_646 6_466
P3 Eu2 P1 132.70(5) 1_444 12_564
P3 Eu2 P1 132.70(5) 1_444 8_645
P1 Eu2 P1 79.05(8) 12_564 8_645
P3 Eu2 P1 132.70(5) 1_444 4_456
P1 Eu2 P1 79.05(8) 12_564 4_456
P1 Eu2 P1 79.05(8) 8_645 4_456
P3 Eu2 I1 85.178(14) 1_444 4_456
P1 Eu2 I1 68.89(5) 12_564 4_456
P1 Eu2 I1 141.89(5) 8_645 4_456
P1 Eu2 I1 75.19(5) 4_456 4_456
P3 Eu2 I1 85.178(14) 1_444 2_564
P1 Eu2 I1 75.19(5) 12_564 2_564
P1 Eu2 I1 68.89(5) 8_645 2_564
P1 Eu2 I1 141.89(5) 4_456 2_564
I1 Eu2 I1 119.301(4) 4_456 2_564
P3 Eu2 I1 85.178(14) 1_444 3_645
P1 Eu2 I1 141.89(5) 12_564 3_645
P1 Eu2 I1 75.19(5) 8_645 3_645
P1 Eu2 I1 68.89(5) 4_456 3_645
I1 Eu2 I1 119.301(4) 4_456 3_645
I1 Eu2 I1 119.301(4) 2_564 3_645
P3 Eu2 Eu1 180.00(11) 1_444 .
P1 Eu2 Eu1 47.30(5) 12_564 .
P1 Eu2 Eu1 47.30(5) 8_645 .
P1 Eu2 Eu1 47.30(5) 4_456 .
I1 Eu2 Eu1 94.822(14) 4_456 .
I1 Eu2 Eu1 94.822(14) 2_564 .
I1 Eu2 Eu1 94.822(14) 3_645 .
P2 P1 P3 99.90(15) 3_746 3_746
P2 P1 Eu1 74.89(9) 3_746 2_665
P3 P1 Eu1 94.06(9) 3_746 2_665
P2 P1 Eu2 117.86(11) 3_746 4_556
P3 P1 Eu2 140.22(14) 3_746 4_556
Eu1 P1 Eu2 106.84(8) 2_665 4_556
P2 P1 Eu1 74.47(9) 3_746 4_556
P3 P1 Eu1 92.99(9) 3_746 4_556
Eu1 P1 Eu1 149.30(9) 2_665 4_556
Eu2 P1 Eu1 85.96(7) 4_556 4_556
P1 P2 P2 104.63(9) 3_756 9
P1 P2 P2 104.42(9) 3_756 5
P2 P2 P2 60.0 9 5
P1 P2 Eu1 65.87(9) 3_756 4_566
P2 P2 Eu1 125.17(11) 9 4_566
P2 P2 Eu1 70.26(12) 5 4_566
P1 P2 Eu1 66.60(9) 3_756 2_665
P2 P2 Eu1 69.53(12) 9 2_665
P2 P2 Eu1 124.51(11) 5 2_665
Eu1 P2 Eu1 132.43(8) 4_566 2_665
P1 P3 P1 101.33(14) 11_567 7_675
P1 P3 P1 101.33(14) 11_567 3_756
P1 P3 P1 101.33(14) 7_675 3_756
P1 P3 Eu2 116.73(12) 11_567 1_666
P1 P3 Eu2 116.73(12) 7_675 1_666
P1 P3 Eu2 116.73(12) 3_756 1_666

loop_
_geom_bond_atom_site_label_1
_geom_bond_atom_site_label_2
_geom_bond_distance
_geom_bond_site_symmetry_2
I1 Eu1 3.3106(12) .
I1 Eu2 3.5130(3) 4_556
I1 Eu2 3.5130(3) 2_565
I1 Eu2 3.5130(3) 3_655
Eu1 P1 3.128(3) 10_646
Eu1 P1 3.128(3) 6_466
Eu1 P1 3.128(3) 2_664
Eu1 P1 3.167(3) 8_645
Eu1 P1 3.167(3) 12_564
Eu1 P1 3.167(3) 4_456
Eu1 P2 3.309(3) 12_664
Eu1 P2 3.309(3) 4_466
Eu1 P2 3.309(3) 8_646
Eu1 P2 3.325(3) 10_646
Eu1 P2 3.325(3) 6_466
Eu2 P3 3.075(4) 1_444
Eu2 P1 3.138(2) 12_564
Eu2 P1 3.138(2) 8_645
Eu2 P1 3.138(2) 4_456
P1 P2 2.168(4) 3_746
P1 P3 2.177(3) 3_746
P2 P2 2.280(4) 9
P2 P2 2.280(4) 5
